data_4328504
loop_
_publ_author_name
'Caleb D. Martin'
'Paul J. Ragogna'

_publ_contact_author_address
;Department of Chemistry
The University of Western Ontario
Chemistry Building 1151 Richmond Street
London, Ontario, Canada N6A 5B7
;
_publ_contact_author_email pragogna@uwo.ca
_publ_contact_author_fax 519-661-3022
_publ_contact_author_name ' Paul J. Ragogna'
_publ_contact_author_phone '519-661-2111 x87048'
_publ_section_title
;
 Reactions of Diiminopyridine Ligands with Chalcogen Halides
;
_journal_name_full 'Inorganic Chemistry'
_journal_page_first 2947
_journal_page_last 2953
_journal_paper_doi 10.1021/ic202213x
_journal_volume 51
_journal_year 2012
_chemical_formula_moiety '2(C43 H47 N3 Se), Cl4 Se, 2(Cl)'
_chemical_formula_sum 'C86 H94 Cl6 N6 Se3'
_chemical_formula_weight 1661.25
_chemical_name_systematic
; 
 ? 
;
_space_group_IT_number 14
_symmetry_cell_setting monoclinic
_symmetry_space_group_name_Hall '-P 2ybc'
_symmetry_space_group_name_H-M 'P 1 21/c 1'
_atom_sites_solution_hydrogens geom
_atom_sites_solution_primary direct
_atom_sites_solution_secondary difmap
_audit_creation_method SHELXL-97
_cell_angle_alpha 90.00
_cell_angle_beta 95.894(2)
_cell_angle_gamma 90.00
_cell_formula_units_Z 2
_cell_length_a 12.7211(12)
_cell_length_b 20.3795(19)
_cell_length_c 17.9128(17)
_cell_measurement_reflns_used 3499
_cell_measurement_temperature 150(2)
_cell_measurement_theta_max 26.41
_cell_measurement_theta_min 1.00
_cell_volume 4619.3(8)
_computing_cell_refinement SAINT
_computing_data_collection APEX2
_computing_data_reduction SAINT
_computing_molecular_graphics 'SHELXTL/PC (Sheldrick, 2001)'
_computing_publication_material SHELXTL/PC
_computing_structure_refinement 'SHELXL-97 (Sheldrick, 1997)'
_computing_structure_solution 'SHELXS-97 (Sheldrick, 1990)'
_diffrn_ambient_temperature 150(2)
_diffrn_measured_fraction_theta_full 0.993
_diffrn_measured_fraction_theta_max 0.993
_diffrn_measurement_device_type 'Bruker APEX II CCD'
_diffrn_measurement_method '\f scans, and \w scans'
_diffrn_radiation_monochromator graphite
_diffrn_radiation_source 'fine-focus sealed tube'
_diffrn_radiation_type MoK\a
_diffrn_radiation_wavelength 0.71073
_diffrn_reflns_av_R_equivalents 0.0963
_diffrn_reflns_av_sigmaI/netI 0.1449
_diffrn_reflns_limit_h_max 15
_diffrn_reflns_limit_h_min -15
_diffrn_reflns_limit_k_max 25
_diffrn_reflns_limit_k_min -25
_diffrn_reflns_limit_l_max 22
_diffrn_reflns_limit_l_min -20
_diffrn_reflns_number 37645
_diffrn_reflns_theta_full 26.41
_diffrn_reflns_theta_max 26.41
_diffrn_reflns_theta_min 1.89
_exptl_absorpt_coefficient_mu 1.410
_exptl_absorpt_correction_T_max 0.9078
_exptl_absorpt_correction_T_min 0.8379
_exptl_absorpt_correction_type multi-scan
_exptl_absorpt_process_details SAINT
_exptl_crystal_colour red
_exptl_crystal_density_diffrn 1.194
_exptl_crystal_description plate
_exptl_crystal_F_000 1712
_exptl_crystal_size_max 0.13
_exptl_crystal_size_mid 0.11
_exptl_crystal_size_min 0.07
_platon_squeeze_details
;
;
_refine_diff_density_max 0.737
_refine_diff_density_min -0.656
_refine_diff_density_rms 0.107
_refine_ls_extinction_method none
_refine_ls_goodness_of_fit_ref 0.949
_refine_ls_hydrogen_treatment constr
_refine_ls_matrix_type full
_refine_ls_number_parameters 457
_refine_ls_number_reflns 9414
_refine_ls_number_restraints 0
_refine_ls_restrained_S_all 0.949
_refine_ls_R_factor_all 0.1305
_refine_ls_R_factor_gt 0.0652
_refine_ls_shift/su_max 0.001
_refine_ls_shift/su_mean 0.000
_refine_ls_structure_factor_coef Fsqd
_refine_ls_weighting_details 'calc w=1/[\s^2^(Fo^2^)+(0.0833P)^2^+0.0000P] where P=(Fo^2^+2Fc^2^)/3'
_refine_ls_weighting_scheme calc
_refine_ls_wR_factor_gt 0.1553
_refine_ls_wR_factor_ref 0.1768
_reflns_number_gt 4978
_reflns_number_total 9414
_reflns_threshold_expression >2sigma(I)
_cod_data_source_file ic202213x_si_002_4.cif
_cod_data_source_block 3SeCl
_cod_database_code 4328504

loop_
_symmetry_equiv_pos_as_xyz
'x, y, z'
'-x, y+1/2, -z+1/2'
'-x, -y, -z'
'x, -y-1/2, z-1/2'

loop_
_atom_site_label
_atom_site_type_symbol
_atom_site_fract_x
_atom_site_fract_y
_atom_site_fract_z
_atom_site_U_iso_or_equiv
_atom_site_adp_type
_atom_site_occupancy
_atom_site_symmetry_multiplicity
_atom_site_calc_flag
_atom_site_refinement_flags
Se1 Se -0.29320(4) 0.28961(3) -0.26513(3) 0.03091(18) Uani 1 1 d .
N1 N -0.1561(3) 0.3411(2) -0.2801(3) 0.0296(11) Uani 1 1 d .
N2 N -0.3171(3) 0.3145(2) -0.3704(3) 0.0277(11) Uani 1 1 d .
N3 N -0.4453(3) 0.2529(2) -0.2982(3) 0.0329(12) Uani 1 1 d .
C1 C -0.1530(4) 0.3675(2) -0.3444(3) 0.0291(13) Uani 1 1 d .
C2 C -0.2418(4) 0.3497(2) -0.4013(3) 0.0292(13) Uani 1 1 d .
C3 C -0.2557(5) 0.3654(3) -0.4754(3) 0.0367(15) Uani 1 1 d .
H3A H -0.2029 0.3892 -0.4977 0.044 Uiso 1 1 calc R
C4 C -0.3465(5) 0.3466(3) -0.5176(4) 0.0362(15) Uani 1 1 d .
H4A H -0.3559 0.3560 -0.5698 0.043 Uiso 1 1 calc R
C5 C -0.4240(5) 0.3143(3) -0.4844(3) 0.0358(15) Uani 1 1 d .
H5A H -0.4877 0.3025 -0.5137 0.043 Uiso 1 1 calc R
C6 C -0.4105(4) 0.2988(2) -0.4098(3) 0.0322(14) Uani 1 1 d .
C7 C -0.4834(4) 0.2670(3) -0.3656(3) 0.0318(14) Uani 1 1 d .
C19 C -0.5048(4) 0.2211(3) -0.2416(3) 0.0304(13) Uani 1 1 d .
C20 C -0.5705(4) 0.2595(3) -0.2024(3) 0.0351(14) Uani 1 1 d .
C21 C -0.6276(4) 0.2263(3) -0.1511(4) 0.0371(15) Uani 1 1 d .
H21A H -0.6741 0.2502 -0.1230 0.045 Uiso 1 1 calc R
C22 C -0.6170(5) 0.1590(3) -0.1409(3) 0.0384(15) Uani 1 1 d .
H22A H -0.6589 0.1374 -0.1075 0.046 Uiso 1 1 calc R
C23 C -0.5489(5) 0.1237(3) -0.1771(4) 0.0411(16) Uani 1 1 d .
H23A H -0.5407 0.0781 -0.1672 0.049 Uiso 1 1 calc R
C24 C -0.4891(5) 0.1541(3) -0.2300(3) 0.0363(15) Uani 1 1 d .
C25 C -0.4089(5) 0.1143(3) -0.2725(4) 0.0483(17) Uani 1 1 d .
H25A H -0.3857 0.1421 -0.3138 0.058 Uiso 1 1 calc R
C26 C -0.4584(7) 0.0502(3) -0.3070(5) 0.077(3) Uani 1 1 d .
H26A H -0.4062 0.0270 -0.3339 0.115 Uiso 1 1 calc R
H26B H -0.5203 0.0609 -0.3420 0.115 Uiso 1 1 calc R
H26C H -0.4799 0.0220 -0.2669 0.115 Uiso 1 1 calc R
C27 C -0.3121(6) 0.0978(3) -0.2173(4) 0.060(2) Uani 1 1 d .
H27A H -0.2798 0.1385 -0.1968 0.089 Uiso 1 1 calc R
H27B H -0.2606 0.0734 -0.2435 0.089 Uiso 1 1 calc R
H27C H -0.3342 0.0710 -0.1762 0.089 Uiso 1 1 calc R
C28 C -0.5742(5) 0.3338(3) -0.2094(4) 0.0440(17) Uani 1 1 d .
H28A H -0.5279 0.3472 -0.2486 0.053 Uiso 1 1 calc R
C29 C -0.6875(5) 0.3597(3) -0.2330(5) 0.062(2) Uani 1 1 d .
H29A H -0.7130 0.3421 -0.2825 0.093 Uiso 1 1 calc R
H29B H -0.6863 0.4078 -0.2353 0.093 Uiso 1 1 calc R
H29C H -0.7347 0.3457 -0.1961 0.093 Uiso 1 1 calc R
C30 C -0.5279(6) 0.3638(3) -0.1328(5) 0.073(3) Uani 1 1 d .
H30A H -0.4558 0.3476 -0.1200 0.110 Uiso 1 1 calc R
H30B H -0.5720 0.3510 -0.0935 0.110 Uiso 1 1 calc R
H30C H -0.5267 0.4118 -0.1368 0.110 Uiso 1 1 calc R
C31 C -0.0823(4) 0.3568(3) -0.2149(4) 0.0375(15) Uani 1 1 d .
C32 C -0.0912(5) 0.4170(3) -0.1802(4) 0.0405(15) Uani 1 1 d .
C33 C -0.0192(5) 0.4287(4) -0.1169(4) 0.059(2) Uani 1 1 d .
H33A H -0.0234 0.4688 -0.0903 0.071 Uiso 1 1 calc R
C34 C 0.0581(6) 0.3834(4) -0.0920(4) 0.065(2) Uani 1 1 d .
H34A H 0.1075 0.3935 -0.0502 0.078 Uiso 1 1 calc R
C35 C 0.0630(5) 0.3241(4) -0.1275(5) 0.059(2) Uani 1 1 d .
H35A H 0.1162 0.2936 -0.1097 0.070 Uiso 1 1 calc R
C36 C -0.0094(4) 0.3069(3) -0.1907(4) 0.0430(16) Uani 1 1 d .
C37 C -0.0062(5) 0.2406(3) -0.2253(4) 0.055(2) Uani 1 1 d .
H37A H -0.0717 0.2359 -0.2609 0.066 Uiso 1 1 calc R
C38 C 0.0851(6) 0.2287(4) -0.2689(5) 0.078(3) Uani 1 1 d .
H38A H 0.0860 0.2621 -0.3083 0.116 Uiso 1 1 calc R
H38B H 0.0789 0.1851 -0.2918 0.116 Uiso 1 1 calc R
H38C H 0.1509 0.2313 -0.2353 0.116 Uiso 1 1 calc R
C39 C -0.0081(9) 0.1865(4) -0.1675(6) 0.118(4) Uani 1 1 d .
H39A H -0.0696 0.1922 -0.1394 0.176 Uiso 1 1 calc R
H39B H 0.0566 0.1884 -0.1328 0.176 Uiso 1 1 calc R
H39C H -0.0124 0.1438 -0.1928 0.176 Uiso 1 1 calc R
C40 C -0.1767(5) 0.4672(3) -0.2033(4) 0.0470(17) Uani 1 1 d .
H40A H -0.2144 0.4532 -0.2525 0.056 Uiso 1 1 calc R
C41 C -0.1373(6) 0.5352(3) -0.2116(5) 0.068(2) Uani 1 1 d .
H41A H -0.0895 0.5363 -0.2511 0.102 Uiso 1 1 calc R
H41B H -0.0993 0.5495 -0.1640 0.102 Uiso 1 1 calc R
H41C H -0.1972 0.5646 -0.2250 0.102 Uiso 1 1 calc R
C51 C -0.0743(4) 0.4167(3) -0.3657(3) 0.0337(14) Uani 1 1 d .
C52 C 0.0371(5) 0.4064(3) -0.3475(4) 0.0455(17) Uani 1 1 d .
H52A H 0.0625 0.3666 -0.3245 0.055 Uiso 1 1 calc R
C53 C 0.1057(5) 0.4544(4) -0.3637(4) 0.0522(19) Uani 1 1 d .
H53A H 0.1795 0.4478 -0.3527 0.063 Uiso 1 1 calc R
C54 C 0.0694(5) 0.5123(3) -0.3958(4) 0.0493(18) Uani 1 1 d .
H54A H 0.1185 0.5446 -0.4083 0.059 Uiso 1 1 calc R
C55 C -0.0383(5) 0.5242(3) -0.4103(4) 0.0466(17) Uani 1 1 d .
H55A H -0.0627 0.5654 -0.4299 0.056 Uiso 1 1 calc R
C56 C -0.1089(5) 0.4766(3) -0.3962(3) 0.0385(15) Uani 1 1 d .
H56A H -0.1824 0.4844 -0.4073 0.046 Uiso 1 1 calc R
Se3 Se -0.5000 0.5000 -0.5000 0.0304(2) Uani 1 2 d S
Cl2 Cl -0.43740(12) 0.45501(6) -0.37356(8) 0.0342(4) Uani 1 1 d .
Cl10 Cl -0.31894(12) 0.52274(8) -0.52576(11) 0.0505(5) Uani 1 1 d .
Cl1 Cl -0.25401(14) 0.26797(8) -0.11647(9) 0.0543(5) Uani 1 1 d .
C42 C -0.2579(6) 0.4659(4) -0.1427(5) 0.082(3) Uani 1 1 d .
H42A H -0.3152 0.4970 -0.1570 0.122 Uiso 1 1 calc R
H42B H -0.2218 0.4783 -0.0938 0.122 Uiso 1 1 calc R
H42C H -0.2871 0.4216 -0.1397 0.122 Uiso 1 1 calc R
C61 C -0.5962(4) 0.2569(3) -0.3973(3) 0.0350(14) Uani 1 1 d .
C66 C -0.6534(5) 0.3097(3) -0.4263(4) 0.0427(16) Uani 1 1 d .
H66A H -0.6206 0.3516 -0.4265 0.051 Uiso 1 1 calc R
C64 C -0.8037(6) 0.2403(5) -0.4528(4) 0.078(3) Uani 1 1 d .
H64A H -0.8759 0.2347 -0.4712 0.094 Uiso 1 1 calc R
C62 C -0.6448(6) 0.1952(3) -0.3948(4) 0.0547(19) Uani 1 1 d .
H62A H -0.6064 0.1591 -0.3722 0.066 Uiso 1 1 calc R
C65 C -0.7581(5) 0.3033(4) -0.4554(4) 0.0535(19) Uani 1 1 d .
H65A H -0.7975 0.3397 -0.4762 0.064 Uiso 1 1 calc R
C63 C -0.7470(7) 0.1869(4) -0.4245(5) 0.078(3) Uani 1 1 d .
H63A H -0.7786 0.1447 -0.4257 0.094 Uiso 1 1 calc R

loop_
_atom_site_aniso_label
_atom_site_aniso_U_11
_atom_site_aniso_U_22
_atom_site_aniso_U_33
_atom_site_aniso_U_23
_atom_site_aniso_U_13
_atom_site_aniso_U_12
Se1 0.0323(3) 0.0251(3) 0.0351(4) 0.0068(3) 0.0023(2) -0.0026(2)
N1 0.032(3) 0.026(2) 0.031(3) 0.001(2) 0.004(2) 0.000(2)
N2 0.032(3) 0.020(2) 0.032(3) 0.003(2) 0.006(2) 0.0011(19)
N3 0.036(3) 0.021(2) 0.040(3) 0.005(2) -0.005(2) -0.003(2)
C1 0.034(3) 0.019(3) 0.036(4) 0.004(3) 0.009(3) 0.009(2)
C2 0.030(3) 0.020(3) 0.038(4) 0.001(3) 0.006(3) 0.004(2)
C3 0.047(4) 0.032(3) 0.034(4) 0.006(3) 0.013(3) 0.007(3)
C4 0.048(4) 0.034(3) 0.029(4) -0.008(3) 0.015(3) 0.002(3)
C5 0.042(4) 0.028(3) 0.034(4) -0.006(3) -0.010(3) -0.001(3)
C6 0.038(3) 0.024(3) 0.034(4) -0.004(3) 0.004(3) -0.006(2)
C7 0.042(3) 0.023(3) 0.030(4) 0.003(3) 0.003(3) -0.006(2)
C19 0.034(3) 0.028(3) 0.029(3) 0.009(3) -0.001(3) -0.012(2)
C20 0.031(3) 0.035(3) 0.038(4) 0.014(3) -0.002(3) -0.011(3)
C21 0.028(3) 0.041(3) 0.042(4) 0.012(3) 0.001(3) -0.003(3)
C22 0.041(4) 0.046(4) 0.029(4) 0.008(3) 0.007(3) -0.016(3)
C23 0.054(4) 0.024(3) 0.043(4) 0.017(3) -0.006(3) -0.011(3)
C24 0.043(4) 0.031(3) 0.034(4) 0.003(3) -0.002(3) -0.004(3)
C25 0.059(4) 0.027(3) 0.058(5) -0.012(3) 0.002(4) -0.002(3)
C26 0.100(6) 0.037(4) 0.090(7) -0.014(4) -0.008(5) -0.004(4)
C27 0.061(5) 0.050(4) 0.068(6) -0.004(4) 0.010(4) -0.001(4)
C28 0.041(4) 0.030(3) 0.060(5) 0.009(3) 0.000(3) 0.000(3)
C29 0.051(4) 0.045(4) 0.088(6) 0.011(4) 0.002(4) 0.008(3)
C30 0.074(5) 0.035(4) 0.111(8) -0.004(4) 0.009(5) -0.001(4)
C31 0.028(3) 0.046(4) 0.039(4) 0.011(3) 0.003(3) -0.001(3)
C32 0.039(4) 0.043(4) 0.040(4) 0.000(3) 0.003(3) -0.004(3)
C33 0.052(4) 0.066(5) 0.058(5) -0.011(4) -0.003(4) -0.006(4)
C34 0.053(5) 0.074(5) 0.061(6) -0.007(4) -0.023(4) -0.012(4)
C35 0.039(4) 0.059(5) 0.074(6) 0.020(4) -0.010(4) 0.005(3)
C36 0.032(3) 0.042(4) 0.053(5) 0.021(3) -0.004(3) 0.004(3)
C37 0.037(4) 0.040(4) 0.085(6) 0.009(4) -0.013(4) 0.002(3)
C38 0.087(6) 0.052(5) 0.100(7) -0.013(5) 0.042(5) -0.013(4)
C39 0.174(10) 0.046(5) 0.148(10) 0.039(6) 0.092(9) 0.020(6)
C40 0.049(4) 0.036(4) 0.056(5) -0.007(3) 0.007(4) 0.002(3)
C41 0.088(6) 0.039(4) 0.076(6) -0.002(4) -0.001(5) 0.003(4)
C51 0.031(3) 0.035(3) 0.037(4) 0.008(3) 0.012(3) -0.004(3)
C52 0.035(4) 0.051(4) 0.052(5) 0.010(3) 0.007(3) 0.007(3)
C53 0.033(3) 0.085(5) 0.039(4) 0.012(4) 0.003(3) -0.009(4)
C54 0.055(4) 0.055(4) 0.037(4) 0.012(3) 0.001(3) -0.026(4)
C55 0.065(5) 0.036(3) 0.040(4) 0.008(3) 0.013(4) -0.012(3)
C56 0.039(3) 0.038(3) 0.037(4) 0.000(3) -0.005(3) 0.004(3)
Se3 0.0366(5) 0.0234(4) 0.0312(5) -0.0016(4) 0.0043(4) 0.0049(3)
Cl2 0.0540(9) 0.0206(6) 0.0269(8) -0.0044(6) -0.0007(7) 0.0111(6)
Cl10 0.0353(8) 0.0490(9) 0.0686(13) 0.0226(9) 0.0115(8) 0.0035(7)
Cl1 0.0761(12) 0.0555(10) 0.0302(10) 0.0058(8) 0.0007(9) -0.0117(9)
C42 0.071(5) 0.075(5) 0.101(7) -0.015(5) 0.019(5) 0.025(4)
C61 0.039(3) 0.034(3) 0.032(4) 0.012(3) -0.003(3) -0.009(3)
C66 0.038(4) 0.049(4) 0.040(4) 0.005(3) -0.002(3) -0.007(3)
C64 0.054(5) 0.138(8) 0.037(5) 0.020(5) -0.019(4) -0.050(5)
C62 0.069(5) 0.042(4) 0.048(5) 0.009(3) -0.018(4) -0.025(3)
C65 0.043(4) 0.078(5) 0.039(4) 0.006(4) 0.002(3) -0.006(4)
C63 0.091(6) 0.077(6) 0.060(6) 0.012(5) -0.022(5) -0.048(5)

loop_
_atom_type_symbol
_atom_type_description
_atom_type_scat_dispersion_real
_atom_type_scat_dispersion_imag
_atom_type_scat_source
C C 0.0033 0.0016 'International Tables Vol C Tables 4.2.6.8 and 6.1.1.4'
H H 0.0000 0.0000 'International Tables Vol C Tables 4.2.6.8 and 6.1.1.4'
Cl Cl 0.1484 0.1585 'International Tables Vol C Tables 4.2.6.8 and 6.1.1.4'
N N 0.0061 0.0033 'International Tables Vol C Tables 4.2.6.8 and 6.1.1.4'
Se Se -0.0929 2.2259 'International Tables Vol C Tables 4.2.6.8 and 6.1.1.4'

loop_
_geom_angle_atom_site_label_1
_geom_angle_atom_site_label_2
_geom_angle_atom_site_label_3
_geom_angle
_geom_angle_site_symmetry_1
_geom_angle_site_symmetry_3
N2 Se1 N1 78.03(19) . .
N2 Se1 N3 76.85(18) . .
N1 Se1 N3 154.77(19) . .
N2 Se1 Cl1 174.13(13) . .
N1 Se1 Cl1 97.93(14) . .
N3 Se1 Cl1 106.94(14) . .
C1 N1 C31 123.7(5) . .
C1 N1 Se1 115.7(4) . .
C31 N1 Se1 119.2(4) . .
C6 N2 C2 121.9(5) . .
C6 N2 Se1 118.9(4) . .
C2 N2 Se1 119.1(4) . .
C7 N3 C19 124.9(5) . .
C7 N3 Se1 115.6(4) . .
C19 N3 Se1 119.0(3) . .
N1 C1 C2 115.2(5) . .
N1 C1 C51 126.6(5) . .
C2 C1 C51 118.1(5) . .
C3 C2 N2 119.8(5) . .
C3 C2 C1 128.7(5) . .
N2 C2 C1 111.5(5) . .
C2 C3 C4 119.4(6) . .
C2 C3 H3A 120.3 . .
C4 C3 H3A 120.3 . .
C3 C4 C5 120.0(6) . .
C3 C4 H4A 120.0 . .
C5 C4 H4A 120.0 . .
C6 C5 C4 120.7(6) . .
C6 C5 H5A 119.6 . .
C4 C5 H5A 119.6 . .
N2 C6 C5 118.0(5) . .
N2 C6 C7 113.6(5) . .
C5 C6 C7 128.4(6) . .
N3 C7 C6 114.7(5) . .
N3 C7 C61 125.3(5) . .
C6 C7 C61 119.9(5) . .
C20 C19 C24 124.3(5) . .
C20 C19 N3 118.6(4) . .
C24 C19 N3 117.2(5) . .
C19 C20 C21 116.0(5) . .
C19 C20 C28 122.4(5) . .
C21 C20 C28 121.4(6) . .
C22 C21 C20 120.9(6) . .
C22 C21 H21A 119.6 . .
C20 C21 H21A 119.6 . .
C23 C22 C21 121.6(5) . .
C23 C22 H22A 119.2 . .
C21 C22 H22A 119.2 . .
C22 C23 C24 120.4(5) . .
C22 C23 H23A 119.8 . .
C24 C23 H23A 119.8 . .
C19 C24 C23 116.7(5) . .
C19 C24 C25 121.9(5) . .
C23 C24 C25 121.4(5) . .
C27 C25 C26 109.8(6) . .
C27 C25 C24 108.7(5) . .
C26 C25 C24 111.9(6) . .
C27 C25 H25A 108.8 . .
C26 C25 H25A 108.8 . .
C24 C25 H25A 108.8 . .
C25 C26 H26A 109.5 . .
C25 C26 H26B 109.5 . .
H26A C26 H26B 109.5 . .
C25 C26 H26C 109.5 . .
H26A C26 H26C 109.5 . .
H26B C26 H26C 109.5 . .
C25 C27 H27A 109.5 . .
C25 C27 H27B 109.5 . .
H27A C27 H27B 109.5 . .
C25 C27 H27C 109.5 . .
H27A C27 H27C 109.5 . .
H27B C27 H27C 109.5 . .
C20 C28 C29 112.4(5) . .
C20 C28 C30 108.2(5) . .
C29 C28 C30 111.2(6) . .
C20 C28 H28A 108.3 . .
C29 C28 H28A 108.3 . .
C30 C28 H28A 108.3 . .
C28 C29 H29A 109.5 . .
C28 C29 H29B 109.5 . .
H29A C29 H29B 109.5 . .
C28 C29 H29C 109.5 . .
H29A C29 H29C 109.5 . .
H29B C29 H29C 109.5 . .
C28 C30 H30A 109.5 . .
C28 C30 H30B 109.5 . .
H30A C30 H30B 109.5 . .
C28 C30 H30C 109.5 . .
H30A C30 H30C 109.5 . .
H30B C30 H30C 109.5 . .
C32 C31 C36 125.5(6) . .
C32 C31 N1 118.6(5) . .
C36 C31 N1 115.8(5) . .
C31 C32 C33 115.9(6) . .
C31 C32 C40 124.3(6) . .
C33 C32 C40 119.7(6) . .
C34 C33 C32 121.9(7) . .
C34 C33 H33A 119.0 . .
C32 C33 H33A 119.0 . .
C35 C34 C33 120.1(7) . .
C35 C34 H34A 119.9 . .
C33 C34 H34A 119.9 . .
C34 C35 C36 121.9(6) . .
C34 C35 H35A 119.0 . .
C36 C35 H35A 119.0 . .
C31 C36 C35 114.5(6) . .
C31 C36 C37 124.8(6) . .
C35 C36 C37 120.7(6) . .
C38 C37 C36 115.0(6) . .
C38 C37 C39 108.0(6) . .
C36 C37 C39 111.9(7) . .
C38 C37 H37A 107.2 . .
C36 C37 H37A 107.2 . .
C39 C37 H37A 107.2 . .
C37 C38 H38A 109.5 . .
C37 C38 H38B 109.5 . .
H38A C38 H38B 109.5 . .
C37 C38 H38C 109.5 . .
H38A C38 H38C 109.5 . .
H38B C38 H38C 109.5 . .
C37 C39 H39A 109.5 . .
C37 C39 H39B 109.5 . .
H39A C39 H39B 109.5 . .
C37 C39 H39C 109.5 . .
H39A C39 H39C 109.5 . .
H39B C39 H39C 109.5 . .
C41 C40 C32 114.5(6) . .
C41 C40 C42 109.6(6) . .
C32 C40 C42 107.6(6) . .
C41 C40 H40A 108.3 . .
C32 C40 H40A 108.3 . .
C42 C40 H40A 108.3 . .
C40 C41 H41A 109.5 . .
C40 C41 H41B 109.5 . .
H41A C41 H41B 109.5 . .
C40 C41 H41C 109.5 . .
H41A C41 H41C 109.5 . .
H41B C41 H41C 109.5 . .
C56 C51 C52 118.9(5) . .
C56 C51 C1 119.8(5) . .
C52 C51 C1 121.0(5) . .
C53 C52 C51 118.9(6) . .
C53 C52 H52A 120.5 . .
C51 C52 H52A 120.5 . .
C52 C53 C54 120.8(6) . .
C52 C53 H53A 119.6 . .
C54 C53 H53A 119.6 . .
C53 C54 C55 120.8(6) . .
C53 C54 H54A 119.6 . .
C55 C54 H54A 119.6 . .
C56 C55 C54 119.7(6) . .
C56 C55 H55A 120.1 . .
C54 C55 H55A 120.1 . .
C55 C56 C51 120.7(6) . .
C55 C56 H56A 119.7 . .
C51 C56 H56A 119.7 . .
Cl10 Se3 Cl10 180.0 3_464 .
Cl10 Se3 Cl2 88.74(5) 3_464 .
Cl10 Se3 Cl2 91.26(5) . .
Cl10 Se3 Cl2 91.26(5) 3_464 3_464
Cl10 Se3 Cl2 88.74(5) . 3_464
Cl2 Se3 Cl2 180.0 . 3_464
C40 C42 H42A 109.5 . .
C40 C42 H42B 109.5 . .
H42A C42 H42B 109.5 . .
C40 C42 H42C 109.5 . .
H42A C42 H42C 109.5 . .
H42B C42 H42C 109.5 . .
C66 C61 C62 119.8(6) . .
C66 C61 C7 119.0(5) . .
C62 C61 C7 121.1(5) . .
C61 C66 C65 121.3(6) . .
C61 C66 H66A 119.3 . .
C65 C66 H66A 119.3 . .
C63 C64 C65 122.0(7) . .
C63 C64 H64A 119.0 . .
C65 C64 H64A 119.0 . .
C63 C62 C61 120.2(7) . .
C63 C62 H62A 119.9 . .
C61 C62 H62A 119.9 . .
C66 C65 C64 117.2(7) . .
C66 C65 H65A 121.4 . .
C64 C65 H65A 121.4 . .
C62 C63 C64 119.3(7) . .
C62 C63 H63A 120.3 . .
C64 C63 H63A 120.3 . .

loop_
_geom_bond_atom_site_label_1
_geom_bond_atom_site_label_2
_geom_bond_distance
_geom_bond_site_symmetry_2
Se1 N2 1.946(5) .
Se1 N1 2.077(4) .
Se1 N3 2.103(4) .
Se1 Cl1 2.6948(18) .
N1 C1 1.275(7) .
N1 C31 1.458(7) .
N2 C6 1.357(7) .
N2 C2 1.359(7) .
N3 C7 1.286(7) .
N3 C19 1.475(7) .
C1 C2 1.487(8) .
C1 C51 1.495(7) .
C2 C3 1.359(8) .
C3 C4 1.368(8) .
C3 H3A 0.9500 .
C4 C5 1.370(8) .
C4 H4A 0.9500 .
C5 C6 1.367(8) .
C5 H5A 0.9500 .
C6 C7 1.435(8) .
C7 C61 1.503(8) .
C19 C20 1.387(8) .
C19 C24 1.392(7) .
C20 C21 1.402(8) .
C20 C28 1.519(8) .
C21 C22 1.390(8) .
C21 H21A 0.9500 .
C22 C23 1.343(8) .
C22 H22A 0.9500 .
C23 C24 1.417(8) .
C23 H23A 0.9500 .
C24 C25 1.562(8) .
C25 C27 1.535(9) .
C25 C26 1.551(9) .
C25 H25A 1.0000 .
C26 H26A 0.9800 .
C26 H26B 0.9800 .
C26 H26C 0.9800 .
C27 H27A 0.9800 .
C27 H27B 0.9800 .
C27 H27C 0.9800 .
C28 C29 1.552(8) .
C28 C30 1.561(10) .
C28 H28A 1.0000 .
C29 H29A 0.9800 .
C29 H29B 0.9800 .
C29 H29C 0.9800 .
C30 H30A 0.9800 .
C30 H30B 0.9800 .
C30 H30C 0.9800 .
C31 C32 1.384(8) .
C31 C36 1.415(8) .
C32 C33 1.403(9) .
C32 C40 1.520(8) .
C33 C34 1.389(10) .
C33 H33A 0.9500 .
C34 C35 1.371(10) .
C34 H34A 0.9500 .
C35 C36 1.427(9) .
C35 H35A 0.9500 .
C36 C37 1.489(9) .
C37 C38 1.484(10) .
C37 C39 1.514(10) .
C37 H37A 1.0000 .
C38 H38A 0.9800 .
C38 H38B 0.9800 .
C38 H38C 0.9800 .
C39 H39A 0.9800 .
C39 H39B 0.9800 .
C39 H39C 0.9800 .
C40 C41 1.487(9) .
C40 C42 1.573(10) .
C40 H40A 1.0000 .
C41 H41A 0.9800 .
C41 H41B 0.9800 .
C41 H41C 0.9800 .
C51 C56 1.389(8) .
C51 C52 1.436(8) .
C52 C53 1.363(8) .
C52 H52A 0.9500 .
C53 C54 1.370(9) .
C53 H53A 0.9500 .
C54 C55 1.390(9) .
C54 H54A 0.9500 .
C55 C56 1.364(8) .
C55 H55A 0.9500 .
C56 H56A 0.9500 .
Se3 Cl10 2.4395(15) 3_464
Se3 Cl10 2.4395(15) .
Se3 Cl2 2.4968(14) .
Se3 Cl2 2.4968(14) 3_464
C42 H42A 0.9800 .
C42 H42B 0.9800 .
C42 H42C 0.9800 .
C61 C66 1.371(8) .
C61 C62 1.405(8) .
C66 C65 1.386(8) .
C66 H66A 0.9500 .
C64 C63 1.374(12) .
C64 C65 1.410(10) .
C64 H64A 0.9500 .
C62 C63 1.364(10) .
C62 H62A 0.9500 .
C65 H65A 0.9500 .
C63 H63A 0.9500 .

loop_
_geom_torsion_atom_site_label_1
_geom_torsion_atom_site_label_2
_geom_torsion_atom_site_label_3
_geom_torsion_atom_site_label_4
_geom_torsion
N2 Se1 N1 C1 4.4(4)
N3 Se1 N1 C1 -0.8(6)
Cl1 Se1 N1 C1 -171.2(4)
N2 Se1 N1 C31 171.4(4)
N3 Se1 N1 C31 166.1(4)
Cl1 Se1 N1 C31 -4.3(4)
N1 Se1 N2 C6 -176.9(4)
N3 Se1 N2 C6 0.8(4)
Cl1 Se1 N2 C6 -130.0(12)
N1 Se1 N2 C2 0.2(4)
N3 Se1 N2 C2 177.9(4)
Cl1 Se1 N2 C2 47.0(15)
N2 Se1 N3 C7 -4.5(4)
N1 Se1 N3 C7 0.8(7)
Cl1 Se1 N3 C7 170.8(4)
N2 Se1 N3 C19 -176.9(4)
N1 Se1 N3 C19 -171.6(4)
Cl1 Se1 N3 C19 -1.6(4)
C31 N1 C1 C2 -174.1(5)
Se1 N1 C1 C2 -7.8(6)
C31 N1 C1 C51 1.7(8)
Se1 N1 C1 C51 168.0(4)
C6 N2 C2 C3 -5.4(7)
Se1 N2 C2 C3 177.7(4)
C6 N2 C2 C1 173.0(4)
Se1 N2 C2 C1 -4.0(5)
N1 C1 C2 C3 -174.2(5)
C51 C1 C2 C3 9.7(8)
N1 C1 C2 N2 7.7(6)
C51 C1 C2 N2 -168.4(4)
N2 C2 C3 C4 1.3(8)
C1 C2 C3 C4 -176.8(5)
C2 C3 C4 C5 2.2(8)
C3 C4 C5 C6 -1.8(8)
C2 N2 C6 C5 5.7(7)
Se1 N2 C6 C5 -177.3(4)
C2 N2 C6 C7 -174.4(4)
Se1 N2 C6 C7 2.6(6)
C4 C5 C6 N2 -2.1(8)
C4 C5 C6 C7 178.1(5)
C19 N3 C7 C6 179.0(5)
Se1 N3 C7 C6 7.1(6)
C19 N3 C7 C61 3.4(9)
Se1 N3 C7 C61 -168.5(4)
N2 C6 C7 N3 -6.4(7)
C5 C6 C7 N3 173.5(6)
N2 C6 C7 C61 169.5(5)
C5 C6 C7 C61 -10.6(9)
C7 N3 C19 C20 -80.9(7)
Se1 N3 C19 C20 90.7(5)
C7 N3 C19 C24 100.4(7)
Se1 N3 C19 C24 -87.9(5)
C24 C19 C20 C21 -3.4(9)
N3 C19 C20 C21 178.1(5)
C24 C19 C20 C28 171.6(6)
N3 C19 C20 C28 -6.9(8)
C19 C20 C21 C22 0.4(8)
C28 C20 C21 C22 -174.7(6)
C20 C21 C22 C23 2.8(9)
C21 C22 C23 C24 -3.1(9)
C20 C19 C24 C23 3.2(9)
N3 C19 C24 C23 -178.3(5)
C20 C19 C24 C25 -176.3(5)
N3 C19 C24 C25 2.3(8)
C22 C23 C24 C19 0.2(9)
C22 C23 C24 C25 179.6(6)
C19 C24 C25 C27 107.0(7)
C23 C24 C25 C27 -72.4(7)
C19 C24 C25 C26 -131.6(6)
C23 C24 C25 C26 48.9(8)
C19 C20 C28 C29 124.4(6)
C21 C20 C28 C29 -60.9(8)
C19 C20 C28 C30 -112.4(7)
C21 C20 C28 C30 62.4(7)
C1 N1 C31 C32 72.2(7)
Se1 N1 C31 C32 -93.6(6)
C1 N1 C31 C36 -110.2(6)
Se1 N1 C31 C36 84.0(5)
C36 C31 C32 C33 1.6(9)
N1 C31 C32 C33 178.9(5)
C36 C31 C32 C40 -174.2(6)
N1 C31 C32 C40 3.1(9)
C31 C32 C33 C34 1.8(10)
C40 C32 C33 C34 177.7(6)
C32 C33 C34 C35 -2.6(11)
C33 C34 C35 C36 0.2(11)
C32 C31 C36 C35 -3.7(9)
N1 C31 C36 C35 178.9(5)
C32 C31 C36 C37 175.2(6)
N1 C31 C36 C37 -2.1(9)
C34 C35 C36 C31 2.8(10)
C34 C35 C36 C37 -176.3(7)
C31 C36 C37 C38 108.7(8)
C35 C36 C37 C38 -72.4(9)
C31 C36 C37 C39 -127.6(7)
C35 C36 C37 C39 51.3(9)
C31 C32 C40 C41 -132.1(7)
C33 C32 C40 C41 52.3(9)
C31 C32 C40 C42 105.8(7)
C33 C32 C40 C42 -69.8(8)
N1 C1 C51 C56 -124.1(6)
C2 C1 C51 C56 51.5(7)
N1 C1 C51 C52 48.9(8)
C2 C1 C51 C52 -135.5(6)
C56 C51 C52 C53 -2.8(9)
C1 C51 C52 C53 -175.9(6)
C51 C52 C53 C54 1.0(10)
C52 C53 C54 C55 2.1(10)
C53 C54 C55 C56 -3.5(10)
C54 C55 C56 C51 1.6(10)
C52 C51 C56 C55 1.5(9)
C1 C51 C56 C55 174.6(6)
N3 C7 C61 C66 122.6(6)
C6 C7 C61 C66 -52.8(8)
N3 C7 C61 C62 -54.6(9)
C6 C7 C61 C62 130.0(6)
C62 C61 C66 C65 -1.9(10)
C7 C61 C66 C65 -179.1(6)
C66 C61 C62 C63 3.4(11)
C7 C61 C62 C63 -179.4(7)
C61 C66 C65 C64 1.0(10)
C63 C64 C65 C66 -1.6(12)
C61 C62 C63 C64 -4.0(12)
C65 C64 C63 C62 3.1(13)

loop_
_platon_squeeze_void_nr
_platon_squeeze_void_average_x
_platon_squeeze_void_average_y
_platon_squeeze_void_average_z
_platon_squeeze_void_volume
_platon_squeeze_void_count_electrons
_platon_squeeze_void_content
1 -0.500 0.500 0.000 461 185 ' '
2 0.500 1.000 0.500 461 186 ' '
